data_1554151
loop_
_publ_author_name
'Wang, Zhihan'
'Randazzo, Katelyn'
'Hou, Xiaodong'
'Simpson, Jeffrey'
'Struppe, Jochem'
'Ugrinov, Angel'
'Kastern, Brent'
'Wysocki, Erin'
'Chu, Qianli R.'

_publ_section_title
;
 Stereoregular Two-Dimensional Polymers Constructed by Topochemical
 Polymerization
;
_journal_issue 9
_journal_name_full Macromolecules
_journal_page_first 2894
_journal_paper_doi 10.1021/acs.macromol.5b00109
_journal_volume 48
_journal_year 2015
_chemical_formula_moiety '2(C18 H14 O4), 4(C2 H9 N2), 2(H2 O)'
_chemical_formula_sum 'C44 H68 N8 O10'
_chemical_formula_weight 869.06
_space_group_crystal_system monoclinic
_space_group_IT_number 14
_space_group_name_Hall '-P 2yn'
_space_group_name_H-M_alt 'P 1 21/n 1'
_atom_sites_solution_hydrogens mixed
_atom_sites_solution_primary direct
_audit_creation_date 2014-05-09
_audit_creation_method
;
Olex2 1.2
(compiled 2014.03.20 svn.r2914 for OlexSys, GUI svn.r4816)
;
_cell_angle_alpha 90
_cell_angle_beta 96.1320(10)
_cell_angle_gamma 90
_cell_formula_units_Z 4
_cell_length_a 9.2260(3)
_cell_length_b 20.5019(8)
_cell_length_c 24.2730(9)
_cell_measurement_reflns_used 9765
_cell_measurement_temperature 100
_cell_measurement_theta_max 66.688
_cell_measurement_theta_min 2.828
_cell_volume 4565.0(3)
_computing_data_reduction 'SAINT v8.34A (Bruker, 2013)'
_computing_molecular_graphics 'Olex2 (Dolomanov et al., 2009)'
_computing_publication_material 'Olex2 (Dolomanov et al., 2009)'
_computing_structure_refinement 'XL (Sheldrick, 2008)'
_computing_structure_solution 'ShelXS (Sheldrick, 2008)'
_diffrn_ambient_temperature 100.01
_diffrn_measured_fraction_theta_full 0.975
_diffrn_measured_fraction_theta_max 0.998
_diffrn_measurement_device_type 'Bruker APEX-II CCD'
_diffrn_measurement_method '\f and \w scans'
_diffrn_radiation_type CuK\a
_diffrn_radiation_wavelength 1.54178
_diffrn_reflns_av_R_equivalents 0.0407
_diffrn_reflns_av_unetI/netI 0.0272
_diffrn_reflns_Laue_measured_fraction_full 0.975
_diffrn_reflns_Laue_measured_fraction_max 0.998
_diffrn_reflns_limit_h_max 10
_diffrn_reflns_limit_h_min -10
_diffrn_reflns_limit_k_max 24
_diffrn_reflns_limit_k_min -24
_diffrn_reflns_limit_l_max 28
_diffrn_reflns_limit_l_min -28
_diffrn_reflns_number 63605
_diffrn_reflns_point_group_measured_fraction_full 0.975
_diffrn_reflns_point_group_measured_fraction_max 0.998
_diffrn_reflns_theta_full 67.679
_diffrn_reflns_theta_max 66.683
_diffrn_reflns_theta_min 2.828
_diffrn_standards_number 0
_exptl_absorpt_coefficient_mu 0.738
_exptl_absorpt_correction_T_max 0.7528
_exptl_absorpt_correction_T_min 0.6539
_exptl_absorpt_correction_type multi-scan
_exptl_absorpt_process_details
;
SADABS-2012/1 (Bruker,2012) was used for absorption correction.
wR2(int) was 0.1054 before and 0.0611 after correction.
The Ratio of minimum to maximum transmission is 0.8686.
The \l/2 correction factor is 0.0015.
;
_exptl_crystal_colour colourless
_exptl_crystal_colour_primary colourless
_exptl_crystal_density_diffrn 1.265
_exptl_crystal_description plate
_exptl_crystal_F_000 1872
_exptl_crystal_size_max 0.373
_exptl_crystal_size_mid 0.344
_exptl_crystal_size_min 0.114
_refine_diff_density_max 0.978
_refine_diff_density_min -0.276
_refine_diff_density_rms 0.083
_refine_ls_extinction_method none
_refine_ls_goodness_of_fit_ref 1.030
_refine_ls_hydrogen_treatment mixed
_refine_ls_matrix_type full
_refine_ls_number_parameters 624
_refine_ls_number_reflns 8043
_refine_ls_number_restraints 0
_refine_ls_restrained_S_all 1.030
_refine_ls_R_factor_all 0.0773
_refine_ls_R_factor_gt 0.0687
_refine_ls_shift/su_max 0.000
_refine_ls_shift/su_mean 0.000
_refine_ls_structure_factor_coef Fsqd
_refine_ls_weighting_details 'w=1/[\s^2^(Fo^2^)+(0.1336P)^2^+2.1553P] where P=(Fo^2^+2Fc^2^)/3'
_refine_ls_weighting_scheme calc
_refine_ls_wR_factor_gt 0.2013
_refine_ls_wR_factor_ref 0.2140
_reflns_Friedel_coverage 0.000
_reflns_number_gt 6544
_reflns_number_total 8043
_reflns_threshold_expression 'I > 2\s(I)'
_cod_data_source_file ma5b00109_si_003.cif
_cod_data_source_block cu_zxw4_0m
_cod_database_code 1554151
_shelxl_version_number 2013-4
_shelx_space_group_comment
;
The symmetry employed for this shelxl refinement is uniquely defined
by the following loop, which should always be used as a source of
symmetry information in preference to the above space-group names.
They are only intended as comments.
;
_shelx_estimated_absorpt_t_max 0.921
_shelx_estimated_absorpt_t_min 0.770
_olex2_refinement_description
;
1. Fixed Uiso
 At 1.2 times of:
  All C(H) groups, {H6SC,H6SD} of N6SB, {H44A,H44B} of N44, {H6SA,H6SB} of
  N6SA, All C(H,H) groups, All C(H,H,H,H) groups, All N(H,H,H) groups, All O(H,
  H,H,H) groups
 At 1.5 times of:
  {H1SA,H1SB} of N1S, {H4SA,H4SB} of N4S
2. Others
 Sof(H7SC)=Sof(H7SD)=Sof(N6SB)=Sof(H6SC)=Sof(H6SD)=Sof(C8SB)=Sof(H8SC)=
 Sof(H8SD)=1-FVAR(1)
 Sof(N6SA)=Sof(H6SA)=Sof(H6SB)=Sof(C8SA)=Sof(H8SA)=Sof(H8SB)=Sof(H7SA)=
 Sof(H7SB)=FVAR(1)
3.a Ternary CH refined with riding coordinates:
 C2(H2), C3(H3), C4(H4), C17(H17), C18(H18), C19(H19), C27(H27), C28(H28)
3.b Secondary CH2 refined with riding coordinates:
 C1S(H1SC,H1SD), C2S(H2SD,H2SE), C4S(H4SC,H4SD), C42(H42A,H42B), C5S(H5SD,
 H5SE), C6S(H6SE,H6SF), C8SA(H8SA,H8SB), C7S(H7SA,H7SB), C7S(H7SC,H7SD),
 C8SB(H8SC,H8SD)
3.c Aromatic/amide H refined with riding coordinates:
 C6(H6), C7(H7), C8(H8), C9(H9), C10(H10), C12(H12), C13(H13), C14(H14),
 C15(H15), C16(H16), C21(H21), C22(H22), C23(H23), C24(H24), C25(H25), C30(H30),
  C31(H31), C32(H32), C33(H33), C34(H34)
3.d Idealised Me refined as rotating group:
 N2S(H2SA,H2SB,H2SC), N3S(H3SA,H3SB,H3SC), N9(H9A,H9B,H9C), N5S(H5SA,H5SB,H5SC)
;

loop_
_space_group_symop_operation_xyz
'x, y, z'
'-x+1/2, y+1/2, -z+1/2'
'-x, -y, -z'
'x-1/2, -y-1/2, z-1/2'

loop_
_atom_site_label
_atom_site_type_symbol
_atom_site_fract_x
_atom_site_fract_y
_atom_site_fract_z
_atom_site_U_iso_or_equiv
_atom_site_adp_type
_atom_site_occupancy
_atom_site_site_symmetry_order
_atom_site_calc_flag
_atom_site_refinement_flags_posn
_atom_site_refinement_flags_occupancy
_atom_site_disorder_assembly
_atom_site_disorder_group
O1 O 0.80899(13) 0.64872(6) 0.07065(5) 0.0220(3) Uani 1 1 d . . . .
O2 O 0.68965(13) 0.71129(6) 0.00688(5) 0.0224(3) Uani 1 1 d . . . .
O3 O 1.30781(13) 0.77680(7) -0.00827(5) 0.0259(3) Uani 1 1 d . . . .
O4 O 1.20753(14) 0.85816(6) -0.05834(5) 0.0272(3) Uani 1 1 d . . . .
C1 C 0.80519(17) 0.68713(7) 0.02992(6) 0.0142(3) Uani 1 1 d . . . .
C2 C 1.04795(17) 0.75412(8) 0.04733(7) 0.0163(4) Uani 1 1 d . . . .
H2 H 1.1462 0.7349 0.0588 0.020 Uiso 1 1 calc R . . .
C3 C 0.95241(17) 0.75124(8) -0.04049(7) 0.0156(4) Uani 1 1 d . . . .
H3 H 0.8537 0.7712 -0.0491 0.019 Uiso 1 1 calc R . . .
C4 C 0.95128(17) 0.70467(8) 0.00976(6) 0.0151(4) Uani 1 1 d . . . .
H4 H 1.0080 0.6642 0.0037 0.018 Uiso 1 1 calc R . . .
C5 C 1.00386(18) 0.72446(8) -0.09286(7) 0.0189(4) Uani 1 1 d . . . .
C6 C 1.1166(2) 0.67899(9) -0.09234(7) 0.0235(4) Uani 1 1 d . . . .
H6 H 1.1651 0.6645 -0.0580 0.028 Uiso 1 1 calc R . . .
C7 C 1.1580(2) 0.65488(9) -0.14182(9) 0.0328(5) Uani 1 1 d . . . .
H7 H 1.2351 0.6241 -0.1413 0.039 Uiso 1 1 calc R . . .
C8 C 1.0867(3) 0.67586(10) -0.19238(8) 0.0366(5) Uani 1 1 d . . . .
H8 H 1.1140 0.6587 -0.2261 0.044 Uiso 1 1 calc R . . .
C9 C 0.9772(2) 0.72131(11) -0.19337(8) 0.0343(5) Uani 1 1 d . . . .
H9 H 0.9294 0.7360 -0.2277 0.041 Uiso 1 1 calc R . . .
C10 C 0.9366(2) 0.74563(10) -0.14391(7) 0.0265(4) Uani 1 1 d . . . .
H10 H 0.8614 0.7774 -0.1449 0.032 Uiso 1 1 calc R . . .
C11 C 0.98552(18) 0.78337(8) 0.09671(7) 0.0183(4) Uani 1 1 d . . . .
C12 C 0.8656(2) 0.82513(9) 0.09103(7) 0.0227(4) Uani 1 1 d . . . .
H12 H 0.8198 0.8352 0.0551 0.027 Uiso 1 1 calc R . . .
C13 C 0.8123(2) 0.85222(9) 0.13731(9) 0.0316(5) Uani 1 1 d . . . .
H13 H 0.7311 0.8809 0.1329 0.038 Uiso 1 1 calc R . . .
C14 C 0.8776(3) 0.83740(10) 0.19014(8) 0.0361(5) Uani 1 1 d . . . .
H14 H 0.8416 0.8561 0.2218 0.043 Uiso 1 1 calc R . . .
C15 C 0.9950(2) 0.79544(10) 0.19631(8) 0.0330(5) Uani 1 1 d . . . .
H15 H 1.0393 0.7848 0.2323 0.040 Uiso 1 1 calc R . . .
C16 C 1.0486(2) 0.76869(9) 0.15000(7) 0.0244(4) Uani 1 1 d . . . .
H16 H 1.1297 0.7399 0.1547 0.029 Uiso 1 1 calc R . . .
C17 C 1.05402(18) 0.79973(8) -0.00344(7) 0.0166(4) Uani 1 1 d . . . .
H17 H 1.0021 0.8417 0.0021 0.020 Uiso 1 1 calc R . . .
C36 C 1.20112(17) 0.81249(8) -0.02410(6) 0.0167(4) Uani 1 1 d . . . .
O5 O 0.30693(13) 0.59938(6) 0.07118(5) 0.0225(3) Uani 1 1 d . . . .
O6 O 0.18893(13) 0.53709(6) 0.00694(5) 0.0240(3) Uani 1 1 d . . . .
C3S C 0.30367(17) 0.56220(8) 0.02975(6) 0.0147(3) Uani 1 1 d . . . .
C18 C 0.44987(17) 0.54712(8) 0.00852(6) 0.0156(4) Uani 1 1 d . . . .
H18 H 0.5053 0.5884 0.0041 0.019 Uiso 1 1 calc R . . .
C19 C 0.54844(17) 0.49626(8) 0.04382(7) 0.0161(4) Uani 1 1 d . . . .
H19 H 0.6475 0.5150 0.0545 0.019 Uiso 1 1 calc R . . .
C20 C 0.49026(18) 0.46584(8) 0.09354(7) 0.0179(4) Uani 1 1 d . . . .
C21 C 0.3707(2) 0.42377(9) 0.08863(7) 0.0227(4) Uani 1 1 d . . . .
H21 H 0.3238 0.4135 0.0529 0.027 Uiso 1 1 calc R . . .
C22 C 0.3196(2) 0.39677(9) 0.13531(8) 0.0304(5) Uani 1 1 d . . . .
H22 H 0.2385 0.3680 0.1314 0.036 Uiso 1 1 calc R . . .
C23 C 0.3868(2) 0.41175(10) 0.18781(8) 0.0354(5) Uani 1 1 d . . . .
H23 H 0.3518 0.3933 0.2198 0.042 Uiso 1 1 calc R . . .
C24 C 0.5038(2) 0.45334(10) 0.19317(8) 0.0329(5) Uani 1 1 d . . . .
H24 H 0.5501 0.4637 0.2290 0.039 Uiso 1 1 calc R . . .
C25 C 0.5550(2) 0.48036(9) 0.14657(7) 0.0239(4) Uani 1 1 d . . . .
H25 H 0.6358 0.5093 0.1509 0.029 Uiso 1 1 calc R . . .
O7 O 0.30409(14) 0.11170(6) 0.05952(5) 0.0275(3) Uani 1 1 d . . . .
O8 O 0.19331(13) 0.03404(7) 0.00788(5) 0.0256(3) Uani 1 1 d . . . .
C26 C 0.30486(18) 0.06582(8) 0.02502(6) 0.0167(4) Uani 1 1 d . . . .
C27 C 0.45178(18) 0.04840(8) 0.00598(7) 0.0172(4) Uani 1 1 d . . . .
H27 H 0.5097 0.0887 0.0007 0.021 Uiso 1 1 calc R . . .
C28 C 0.54482(18) -0.00185(8) 0.04423(7) 0.0173(4) Uani 1 1 d . . . .
H28 H 0.6445 0.0163 0.0549 0.021 Uiso 1 1 calc R . . .
C29 C 0.48418(19) -0.02919(9) 0.09466(7) 0.0208(4) Uani 1 1 d . . . .
C30 C 0.3654(2) -0.07158(9) 0.09087(8) 0.0257(4) Uani 1 1 d . . . .
H30 H 0.3175 -0.0828 0.0555 0.031 Uiso 1 1 calc R . . .
C31 C 0.3166(3) -0.09767(10) 0.13858(10) 0.0423(6) Uani 1 1 d . . . .
H31 H 0.2359 -0.1267 0.1357 0.051 Uiso 1 1 calc R . . .
C32 C 0.3856(3) -0.08127(13) 0.19050(9) 0.0543(8) Uani 1 1 d . . . .
H32 H 0.3531 -0.0995 0.2230 0.065 Uiso 1 1 calc R . . .
C33 C 0.5015(3) -0.03849(15) 0.19452(9) 0.0529(8) Uani 1 1 d . . . .
H33 H 0.5485 -0.0267 0.2299 0.063 Uiso 1 1 calc R . . .
C34 C 0.5491(2) -0.01282(12) 0.14722(8) 0.0367(5) Uani 1 1 d . . . .
H34 H 0.6285 0.0169 0.1506 0.044 Uiso 1 1 calc R . . .
N1S N 0.50259(19) 0.63795(8) 0.18818(7) 0.0310(4) Uani 1 1 d . . . .
H1SA H 0.420(3) 0.6523(12) 0.2039(10) 0.046 Uiso 1 1 d R . . .
H1SB H 0.457(3) 0.6137(12) 0.1534(10) 0.046 Uiso 1 1 d R . . .
N2S N 0.46657(15) 0.71125(7) 0.07626(6) 0.0187(3) Uani 1 1 d . . . .
H2SA H 0.4044 0.7373 0.0545 0.022 Uiso 1 1 calc GR . . .
H2SB H 0.4251 0.6713 0.0795 0.022 Uiso 1 1 calc GR . . .
H2SC H 0.5513 0.7068 0.0606 0.022 Uiso 1 1 calc GR . . .
C1S C 0.49734(19) 0.74108(9) 0.13198(7) 0.0225(4) Uani 1 1 d . . . .
H1SC H 0.4043 0.7526 0.1464 0.027 Uiso 1 1 calc R . . .
H1SD H 0.5540 0.7817 0.1290 0.027 Uiso 1 1 calc R . . .
C2S C 0.58270(19) 0.69455(9) 0.17210(7) 0.0239(4) Uani 1 1 d . . . .
H2SD H 0.6692 0.6792 0.1550 0.029 Uiso 1 1 calc R . . .
H2SE H 0.6182 0.7191 0.2060 0.029 Uiso 1 1 calc R . . .
N3S N 0.96492(15) 0.53503(7) 0.07508(6) 0.0185(3) Uani 1 1 d . . . .
H3SA H 0.9028 0.5083 0.0540 0.022 Uiso 1 1 calc GR . . .
H3SB H 1.0486 0.5399 0.0588 0.022 Uiso 1 1 calc GR . . .
H3SC H 0.9223 0.5747 0.0782 0.022 Uiso 1 1 calc GR . . .
N4S N 0.99963(18) 0.60968(8) 0.18581(7) 0.0296(4) Uani 1 1 d . . . .
H4SA H 0.960(3) 0.6351(11) 0.1523(10) 0.044 Uiso 1 1 d R . . .
H4SB H 0.914(3) 0.5948(12) 0.2024(10) 0.044 Uiso 1 1 d R . . .
C4S C 1.08358(19) 0.55382(9) 0.16999(7) 0.0236(4) Uani 1 1 d . . . .
H4SC H 1.1219 0.5301 0.2040 0.028 Uiso 1 1 calc R . . .
H4SD H 1.1682 0.5700 0.1521 0.028 Uiso 1 1 calc R . . .
C42 C 0.99915(19) 0.50606(8) 0.13091(7) 0.0223(4) Uani 1 1 d . . . .
H42A H 1.0576 0.4659 0.1280 0.027 Uiso 1 1 calc R . . .
H42B H 0.9074 0.4939 0.1460 0.027 Uiso 1 1 calc R . . .
N9 N -0.03480(15) 0.03527(7) 0.07517(6) 0.0211(3) Uani 1 1 d . . . .
H9A H -0.0922 0.0064 0.0544 0.025 Uiso 1 1 calc GR . . .
H9B H 0.0543 0.0373 0.0624 0.025 Uiso 1 1 calc GR . . .
H9C H -0.0770 0.0754 0.0728 0.025 Uiso 1 1 calc GR . . .
N44 N 0.20539(19) 0.07912(9) 0.16548(7) 0.0365(4) Uani 1 1 d . . . .
H44A H 0.215(2) 0.0957(11) 0.1245(10) 0.044 Uiso 1 1 d R . . .
H44B H 0.252(3) 0.0327(12) 0.1746(9) 0.044 Uiso 1 1 d R . . .
C5S C -0.0177(2) 0.01360(9) 0.13373(7) 0.0246(4) Uani 1 1 d . . . .
H5SD H 0.0415 -0.0268 0.1371 0.030 Uiso 1 1 calc R . . .
H5SE H -0.1148 0.0035 0.1454 0.030 Uiso 1 1 calc R . . .
C6S C 0.0558(2) 0.06573(10) 0.17188(8) 0.0301(5) Uani 1 1 d . . . .
H6SE H -0.0001 0.1068 0.1657 0.036 Uiso 1 1 calc R . . .
H6SF H 0.0494 0.0522 0.2107 0.036 Uiso 1 1 calc R . . .
N6SA N 0.7060(3) 0.16810(15) 0.16520(11) 0.0292(9) Uani 0.612(5) 1 d . P A 1
H6SA H 0.720(4) 0.1527(18) 0.1280(16) 0.035 Uiso 0.612(5) 1 d R P A 1
H6SB H 0.757(4) 0.2101(19) 0.1753(14) 0.035 Uiso 0.612(5) 1 d R P A 1
C8SA C 0.5561(4) 0.18361(18) 0.17206(12) 0.0228(9) Uani 0.612(5) 1 d . P A 1
H8SA H 0.5491 0.1942 0.2115 0.027 Uiso 0.612(5) 1 calc R P A 1
H8SB H 0.4953 0.1446 0.1628 0.027 Uiso 0.612(5) 1 calc R P A 1
C7S C 0.4942(2) 0.24105(10) 0.13607(7) 0.0281(4) Uani 1 1 d . . . .
H7SA H 0.4009 0.2555 0.1488 0.034 Uiso 0.612(5) 1 calc R P A 1
H7SB H 0.5632 0.2781 0.1401 0.034 Uiso 0.612(5) 1 calc R P A 1
H7SC H 0.4061 0.2311 0.1545 0.034 Uiso 0.388(5) 1 calc R P A 2
H7SD H 0.5113 0.2887 0.1385 0.034 Uiso 0.388(5) 1 calc R P A 2
N5S N 0.46976(15) 0.22133(7) 0.07695(6) 0.0203(3) Uani 1 1 d . . . .
H5SA H 0.4083 0.2502 0.0580 0.024 Uiso 1 1 calc GR . . .
H5SB H 0.4296 0.1808 0.0744 0.024 Uiso 1 1 calc GR . . .
H5SC H 0.5564 0.2209 0.0622 0.024 Uiso 1 1 calc GR . . .
N6SB N 0.6032(5) 0.1351(2) 0.16229(16) 0.0300(14) Uani 0.388(5) 1 d . P A 2
H6SC H 0.615(6) 0.120(3) 0.121(2) 0.036 Uiso 0.388(5) 1 d R P A 2
H6SD H 0.499(6) 0.137(3) 0.181(2) 0.036 Uiso 0.388(5) 1 d R P A 2
C8SB C 0.6288(7) 0.2042(3) 0.16652(18) 0.0192(12) Uani 0.388(5) 1 d . P A 2
H8SC H 0.7181 0.2156 0.1494 0.023 Uiso 0.388(5) 1 calc R P A 2
H8SD H 0.6428 0.2173 0.2060 0.023 Uiso 0.388(5) 1 calc R P A 2
O2S O 0.26993(18) 0.17767(8) 0.24954(6) 0.0357(4) Uani 1 1 d . . . .
O1S O 0.73828(15) 0.56750(8) 0.24970(5) 0.0319(4) Uani 1 1 d . . . .
H2SF H 0.343(3) 0.1611(12) 0.2668(10) 0.038 Uiso 1 1 d R . . .
H1SE H 0.667(3) 0.5868(12) 0.2357(10) 0.038 Uiso 1 1 d R . . .
H2SG H 0.255(3) 0.1516(12) 0.2252(10) 0.038 Uiso 1 1 d R . . .
H1SF H 0.757(3) 0.5937(12) 0.2742(10) 0.038 Uiso 1 1 d R . . .

loop_
_atom_site_aniso_label
_atom_site_aniso_U_11
_atom_site_aniso_U_22
_atom_site_aniso_U_33
_atom_site_aniso_U_23
_atom_site_aniso_U_13
_atom_site_aniso_U_12
O1 0.0210(6) 0.0226(6) 0.0234(6) 0.0065(5) 0.0070(5) 0.0025(5)
O2 0.0151(6) 0.0303(7) 0.0216(6) 0.0068(5) 0.0017(5) 0.0013(5)
O3 0.0170(6) 0.0388(8) 0.0221(6) 0.0072(5) 0.0033(5) 0.0023(5)
O4 0.0273(7) 0.0253(7) 0.0299(7) 0.0083(5) 0.0080(5) -0.0036(5)
C1 0.0148(8) 0.0133(8) 0.0148(8) -0.0020(6) 0.0032(6) -0.0017(6)
C2 0.0125(8) 0.0192(8) 0.0175(8) 0.0027(6) 0.0029(6) 0.0002(6)
C3 0.0118(8) 0.0183(8) 0.0170(8) 0.0033(6) 0.0021(6) -0.0005(6)
C4 0.0148(8) 0.0149(8) 0.0162(8) 0.0016(6) 0.0041(6) 0.0010(6)
C5 0.0194(8) 0.0211(8) 0.0170(8) -0.0006(6) 0.0051(6) -0.0092(7)
C6 0.0308(10) 0.0193(9) 0.0218(9) 0.0003(7) 0.0094(7) -0.0040(7)
C7 0.0429(12) 0.0202(9) 0.0388(11) -0.0077(8) 0.0214(9) -0.0073(8)
C8 0.0573(14) 0.0351(11) 0.0207(9) -0.0100(8) 0.0189(9) -0.0244(10)
C9 0.0407(11) 0.0463(12) 0.0164(9) -0.0007(8) 0.0057(8) -0.0195(10)
C10 0.0238(9) 0.0344(10) 0.0213(9) 0.0048(7) 0.0024(7) -0.0104(8)
C11 0.0181(8) 0.0196(8) 0.0177(8) -0.0013(6) 0.0044(6) -0.0081(7)
C12 0.0259(9) 0.0212(9) 0.0221(9) -0.0035(7) 0.0070(7) -0.0057(7)
C13 0.0337(11) 0.0204(9) 0.0437(12) -0.0102(8) 0.0183(9) -0.0076(8)
C14 0.0522(13) 0.0336(11) 0.0261(10) -0.0148(8) 0.0206(9) -0.0219(10)
C15 0.0447(12) 0.0375(11) 0.0173(9) -0.0016(8) 0.0057(8) -0.0196(10)
C16 0.0265(9) 0.0277(9) 0.0192(9) 0.0001(7) 0.0031(7) -0.0102(7)
C17 0.0166(8) 0.0161(8) 0.0182(8) 0.0014(6) 0.0059(6) 0.0012(6)
C36 0.0151(8) 0.0188(8) 0.0164(8) -0.0012(6) 0.0026(6) -0.0049(6)
O5 0.0226(6) 0.0228(6) 0.0238(6) -0.0064(5) 0.0094(5) -0.0041(5)
O6 0.0165(6) 0.0320(7) 0.0236(6) -0.0087(5) 0.0024(5) -0.0017(5)
C3S 0.0160(8) 0.0130(8) 0.0157(8) 0.0028(6) 0.0040(6) 0.0023(6)
C18 0.0153(8) 0.0157(8) 0.0164(8) -0.0017(6) 0.0047(6) -0.0021(6)
C19 0.0124(8) 0.0200(8) 0.0160(8) -0.0030(6) 0.0023(6) -0.0005(6)
C20 0.0177(8) 0.0197(8) 0.0170(8) 0.0021(6) 0.0054(6) 0.0084(6)
C21 0.0259(9) 0.0211(9) 0.0219(9) 0.0032(7) 0.0066(7) 0.0051(7)
C22 0.0335(11) 0.0203(9) 0.0405(11) 0.0097(8) 0.0182(9) 0.0072(8)
C23 0.0499(13) 0.0331(11) 0.0265(10) 0.0137(8) 0.0197(9) 0.0208(9)
C24 0.0455(12) 0.0376(11) 0.0160(9) 0.0023(8) 0.0059(8) 0.0186(9)
C25 0.0235(9) 0.0287(9) 0.0194(9) -0.0011(7) 0.0023(7) 0.0105(7)
O7 0.0325(7) 0.0221(7) 0.0297(7) -0.0067(5) 0.0117(5) 0.0022(5)
O8 0.0171(6) 0.0384(8) 0.0214(6) -0.0050(5) 0.0027(5) -0.0007(5)
C26 0.0177(8) 0.0176(8) 0.0155(8) 0.0031(6) 0.0043(6) 0.0050(6)
C27 0.0177(8) 0.0158(8) 0.0192(8) -0.0027(6) 0.0070(6) -0.0033(6)
C28 0.0121(8) 0.0200(8) 0.0203(8) -0.0050(6) 0.0036(6) -0.0005(6)
C29 0.0197(9) 0.0254(9) 0.0181(8) 0.0007(7) 0.0057(7) 0.0112(7)
C30 0.0344(10) 0.0202(9) 0.0247(9) 0.0012(7) 0.0128(8) 0.0058(7)
C31 0.0569(14) 0.0222(10) 0.0541(14) 0.0141(9) 0.0355(12) 0.0142(9)
C32 0.0771(19) 0.0639(16) 0.0274(11) 0.0254(11) 0.0316(12) 0.0508(15)
C33 0.0475(14) 0.094(2) 0.0176(10) 0.0035(11) 0.0080(9) 0.0457(15)
C34 0.0245(10) 0.0638(14) 0.0216(9) -0.0092(9) 0.0018(8) 0.0202(10)
N1S 0.0332(9) 0.0323(9) 0.0274(8) -0.0015(7) 0.0028(7) 0.0005(7)
N2S 0.0137(7) 0.0233(8) 0.0194(7) 0.0024(6) 0.0033(5) -0.0005(5)
C1S 0.0216(9) 0.0217(9) 0.0246(9) -0.0060(7) 0.0049(7) -0.0010(7)
C2S 0.0215(9) 0.0310(10) 0.0191(8) -0.0031(7) 0.0014(7) 0.0019(7)
N3S 0.0136(7) 0.0224(7) 0.0199(7) -0.0049(5) 0.0029(5) -0.0011(5)
N4S 0.0325(9) 0.0314(9) 0.0246(8) 0.0006(6) 0.0016(7) 0.0004(7)
C4S 0.0194(8) 0.0333(10) 0.0180(8) 0.0032(7) 0.0013(6) -0.0021(7)
C42 0.0201(9) 0.0206(9) 0.0270(9) 0.0051(7) 0.0054(7) 0.0014(7)
N9 0.0135(7) 0.0297(8) 0.0201(7) -0.0036(6) 0.0026(5) -0.0028(6)
N44 0.0332(9) 0.0428(10) 0.0336(9) -0.0025(7) 0.0042(7) -0.0040(8)
C5S 0.0216(9) 0.0302(10) 0.0230(9) 0.0038(7) 0.0063(7) -0.0078(7)
C6S 0.0351(11) 0.0353(11) 0.0200(9) 0.0008(8) 0.0032(7) -0.0082(9)
N6SA 0.0225(17) 0.0358(18) 0.0289(14) 0.0023(11) 0.0016(10) 0.0030(14)
C8SA 0.022(2) 0.029(2) 0.0178(14) -0.0013(12) 0.0034(13) 0.0043(16)
C7S 0.0302(10) 0.0322(10) 0.0225(9) -0.0022(7) 0.0056(8) 0.0159(8)
N5S 0.0131(7) 0.0292(8) 0.0190(7) 0.0061(6) 0.0031(5) 0.0049(6)
N6SB 0.034(3) 0.028(3) 0.027(2) 0.0098(17) -0.0048(17) -0.005(2)
C8SB 0.016(3) 0.024(3) 0.017(2) -0.0021(17) -0.0011(18) 0.002(2)
O2S 0.0431(9) 0.0337(9) 0.0268(8) -0.0027(5) -0.0128(6) -0.0022(6)
O1S 0.0317(8) 0.0381(9) 0.0240(8) -0.0040(5) -0.0053(6) 0.0001(6)

loop_
_atom_type_symbol
_atom_type_description
_atom_type_scat_dispersion_real
_atom_type_scat_dispersion_imag
_atom_type_scat_source
C C 0.0181 0.0091 'International Tables Vol C Tables 4.2.6.8 and 6.1.1.4'
H H 0.0000 0.0000 'International Tables Vol C Tables 4.2.6.8 and 6.1.1.4'
N N 0.0311 0.0180 'International Tables Vol C Tables 4.2.6.8 and 6.1.1.4'
O O 0.0492 0.0322 'International Tables Vol C Tables 4.2.6.8 and 6.1.1.4'

loop_
_geom_angle_atom_site_label_1
_geom_angle_atom_site_label_2
_geom_angle_atom_site_label_3
_geom_angle
_geom_angle_site_symmetry_1
_geom_angle_site_symmetry_3
O1 C1 C4 116.56(14) . .
O2 C1 O1 123.25(14) . .
O2 C1 C4 120.18(14) . .
C4 C2 H2 110.4 . .
C11 C2 H2 110.4 . .
C11 C2 C4 118.38(13) . .
C11 C2 C17 116.12(13) . .
C17 C2 H2 110.4 . .
C17 C2 C4 89.67(12) . .
C4 C3 H3 109.5 . .
C4 C3 C17 89.61(12) . .
C5 C3 H3 109.5 . .
C5 C3 C4 117.94(13) . .
C5 C3 C17 119.22(13) . .
C17 C3 H3 109.5 . .
C1 C4 C2 115.53(13) . .
C1 C4 C3 118.57(13) . .
C1 C4 H4 110.3 . .
C2 C4 H4 110.3 . .
C3 C4 C2 90.47(12) . .
C3 C4 H4 110.3 . .
C6 C5 C3 122.49(15) . .
C10 C5 C3 119.06(16) . .
C10 C5 C6 118.46(16) . .
C5 C6 H6 119.9 . .
C7 C6 C5 120.22(18) . .
C7 C6 H6 119.9 . .
C6 C7 H7 119.9 . .
C6 C7 C8 120.2(2) . .
C8 C7 H7 119.9 . .
C7 C8 H8 120.0 . .
C9 C8 C7 120.07(18) . .
C9 C8 H8 120.0 . .
C8 C9 H9 120.2 . .
C8 C9 C10 119.66(19) . .
C10 C9 H9 120.2 . .
C5 C10 H10 119.3 . .
C9 C10 C5 121.41(19) . .
C9 C10 H10 119.3 . .
C12 C11 C2 122.14(15) . .
C16 C11 C2 119.63(16) . .
C16 C11 C12 118.22(16) . .
C11 C12 H12 119.6 . .
C13 C12 C11 120.75(18) . .
C13 C12 H12 119.6 . .
C12 C13 H13 119.9 . .
C12 C13 C14 120.1(2) . .
C14 C13 H13 119.9 . .
C13 C14 H14 120.2 . .
C15 C14 C13 119.63(17) . .
C15 C14 H14 120.2 . .
C14 C15 H15 119.9 . .
C14 C15 C16 120.15(18) . .
C16 C15 H15 119.9 . .
C11 C16 H16 119.5 . .
C15 C16 C11 121.09(19) . .
C15 C16 H16 119.5 . .
C2 C17 C3 90.19(12) . .
C2 C17 H17 110.7 . .
C3 C17 H17 110.7 . .
C36 C17 C2 118.36(14) . .
C36 C17 C3 114.66(13) . .
C36 C17 H17 110.7 . .
O3 C36 O4 123.12(15) . .
O3 C36 C17 119.89(14) . .
O4 C36 C17 116.95(15) . .
O5 C3S C18 116.46(14) . .
O6 C3S O5 123.29(15) . .
O6 C3S C18 120.23(14) . .
C3S C18 H18 110.2 . .
C3S C18 C19 118.62(13) . 3_665
C3S C18 C19 115.47(13) . .
C19 C18 H18 110.2 3_665 .
C19 C18 H18 110.2 . .
C19 C18 C19 90.59(12) 3_665 .
C18 C19 C18 89.41(12) 3_665 .
C18 C19 H19 110.2 . .
C18 C19 H19 110.2 3_665 .
C20 C19 C18 118.37(13) . .
C20 C19 C18 116.99(13) . 3_665
C20 C19 H19 110.2 . .
C21 C20 C19 122.23(15) . .
C25 C20 C19 119.83(16) . .
C25 C20 C21 117.93(16) . .
C20 C21 H21 119.6 . .
C22 C21 C20 120.75(17) . .
C22 C21 H21 119.6 . .
C21 C22 H22 119.9 . .
C21 C22 C23 120.20(19) . .
C23 C22 H22 119.9 . .
C22 C23 H23 120.2 . .
C24 C23 C22 119.58(17) . .
C24 C23 H23 120.2 . .
C23 C24 H24 119.9 . .
C23 C24 C25 120.28(18) . .
C25 C24 H24 119.9 . .
C20 C25 H25 119.4 . .
C24 C25 C20 121.27(19) . .
C24 C25 H25 119.4 . .
O7 C26 C27 116.48(15) . .
O8 C26 O7 123.17(15) . .
O8 C26 C27 120.32(14) . .
C26 C27 H27 110.6 . .
C26 C27 C28 118.48(14) . 3_655
C26 C27 C28 114.90(13) . .
C28 C27 H27 110.6 3_655 .
C28 C27 H27 110.6 . .
C28 C27 C28 90.30(13) 3_655 .
C27 C28 C27 89.69(13) 3_655 .
C27 C28 H28 109.7 3_655 .
C27 C28 H28 109.7 . .
C29 C28 C27 116.74(14) . 3_655
C29 C28 C27 119.66(13) . .
C29 C28 H28 109.7 . .
C30 C29 C28 122.38(16) . .
C34 C29 C28 119.62(18) . .
C34 C29 C30 117.99(18) . .
C29 C30 H30 119.8 . .
C31 C30 C29 120.40(19) . .
C31 C30 H30 119.8 . .
C30 C31 H31 119.9 . .
C32 C31 C30 120.2(2) . .
C32 C31 H31 119.9 . .
C31 C32 H32 120.2 . .
C33 C32 C31 119.7(2) . .
C33 C32 H32 120.2 . .
C32 C33 H33 120.1 . .
C34 C33 C32 119.9(2) . .
C34 C33 H33 120.1 . .
C29 C34 H34 119.1 . .
C33 C34 C29 121.9(2) . .
C33 C34 H34 119.1 . .
H1SA N1S H1SB 102(2) . .
C2S N1S H1SA 108.6(15) . .
C2S N1S H1SB 110.0(13) . .
H2SA N2S H2SB 109.5 . .
H2SA N2S H2SC 109.5 . .
H2SB N2S H2SC 109.5 . .
C1S N2S H2SA 109.5 . .
C1S N2S H2SB 109.5 . .
C1S N2S H2SC 109.5 . .
N2S C1S H1SC 109.4 . .
N2S C1S H1SD 109.4 . .
N2S C1S C2S 111.13(14) . .
H1SC C1S H1SD 108.0 . .
C2S C1S H1SC 109.4 . .
C2S C1S H1SD 109.4 . .
N1S C2S C1S 115.45(15) . .
N1S C2S H2SD 108.4 . .
N1S C2S H2SE 108.4 . .
C1S C2S H2SD 108.4 . .
C1S C2S H2SE 108.4 . .
H2SD C2S H2SE 107.5 . .
H3SA N3S H3SB 109.5 . .
H3SA N3S H3SC 109.5 . .
H3SB N3S H3SC 109.5 . .
C42 N3S H3SA 109.5 . .
C42 N3S H3SB 109.5 . .
C42 N3S H3SC 109.5 . .
H4SA N4S H4SB 105.0(19) . .
C4S N4S H4SA 110.6(13) . .
C4S N4S H4SB 109.9(14) . .
N4S C4S H4SC 108.6 . .
N4S C4S H4SD 108.6 . .
N4S C4S C42 114.82(15) . .
H4SC C4S H4SD 107.5 . .
C42 C4S H4SC 108.6 . .
C42 C4S H4SD 108.6 . .
N3S C42 C4S 110.94(14) . .
N3S C42 H42A 109.5 . .
N3S C42 H42B 109.5 . .
C4S C42 H42A 109.5 . .
C4S C42 H42B 109.5 . .
H42A C42 H42B 108.0 . .
H9A N9 H9B 109.5 . .
H9A N9 H9C 109.5 . .
H9B N9 H9C 109.5 . .
C5S N9 H9A 109.5 . .
C5S N9 H9B 109.5 . .
C5S N9 H9C 109.5 . .
H44A N44 H44B 114.2(17) . .
C6S N44 H44A 109.9(13) . .
C6S N44 H44B 100.2(13) . .
N9 C5S H5SD 109.3 . .
N9 C5S H5SE 109.3 . .
N9 C5S C6S 111.56(15) . .
H5SD C5S H5SE 108.0 . .
C6S C5S H5SD 109.3 . .
C6S C5S H5SE 109.3 . .
N44 C6S C5S 116.09(16) . .
N44 C6S H6SE 108.3 . .
N44 C6S H6SF 108.3 . .
C5S C6S H6SE 108.3 . .
C5S C6S H6SF 108.3 . .
H6SE C6S H6SF 107.4 . .
H6SA N6SA H6SB 114(3) . .
C8SA N6SA H6SA 113(2) . .
C8SA N6SA H6SB 102(2) . .
N6SA C8SA H8SA 108.8 . .
N6SA C8SA H8SB 108.8 . .
N6SA C8SA C7S 113.9(3) . .
H8SA C8SA H8SB 107.7 . .
C7S C8SA H8SA 108.8 . .
C7S C8SA H8SB 108.8 . .
C8SA C7S H7SA 109.6 . .
C8SA C7S H7SB 109.6 . .
H7SA C7S H7SB 108.1 . .
H7SC C7S H7SD 108.1 . .
N5S C7S C8SA 110.43(17) . .
N5S C7S H7SA 109.6 . .
N5S C7S H7SB 109.6 . .
N5S C7S H7SC 109.5 . .
N5S C7S H7SD 109.5 . .
N5S C7S C8SB 110.8(2) . .
C8SB C7S H7SC 109.5 . .
C8SB C7S H7SD 109.5 . .
C7S N5S H5SA 109.5 . .
C7S N5S H5SB 109.5 . .
C7S N5S H5SC 109.5 . .
H5SA N5S H5SB 109.5 . .
H5SA N5S H5SC 109.5 . .
H5SB N5S H5SC 109.5 . .
H6SC N6SB H6SD 125(4) . .
C8SB N6SB H6SC 109(3) . .
C8SB N6SB H6SD 95(3) . .
C7S C8SB H8SC 109.9 . .
C7S C8SB H8SD 109.9 . .
N6SB C8SB C7S 109.0(4) . .
N6SB C8SB H8SC 109.9 . .
N6SB C8SB H8SD 109.9 . .
H8SC C8SB H8SD 108.3 . .
H2SF O2S H2SG 99(2) . .
H1SE O1S H1SF 95(2) . .

loop_
_geom_bond_atom_site_label_1
_geom_bond_atom_site_label_2
_geom_bond_distance
_geom_bond_site_symmetry_2
O1 C1 1.262(2) .
O2 C1 1.252(2) .
O3 C36 1.253(2) .
O4 C36 1.257(2) .
C1 C4 1.525(2) .
C2 H2 1.0000 .
C2 C4 1.575(2) .
C2 C11 1.508(2) .
C2 C17 1.553(2) .
C3 H3 1.0000 .
C3 C4 1.550(2) .
C3 C5 1.507(2) .
C3 C17 1.580(2) .
C4 H4 1.0000 .
C5 C6 1.396(3) .
C5 C10 1.394(2) .
C6 H6 0.9500 .
C6 C7 1.390(3) .
C7 H7 0.9500 .
C7 C8 1.397(3) .
C8 H8 0.9500 .
C8 C9 1.373(3) .
C9 H9 0.9500 .
C9 C10 1.388(3) .
C10 H10 0.9500 .
C11 C12 1.394(3) .
C11 C16 1.394(2) .
C12 H12 0.9500 .
C12 C13 1.389(3) .
C13 H13 0.9500 .
C13 C14 1.391(3) .
C14 H14 0.9500 .
C14 C15 1.378(3) .
C15 H15 0.9500 .
C15 C16 1.389(3) .
C16 H16 0.9500 .
C17 H17 1.0000 .
C17 C36 1.519(2) .
O5 C3S 1.260(2) .
O6 C3S 1.252(2) .
C3S C18 1.526(2) .
C18 H18 1.0000 .
C18 C19 1.576(2) .
C18 C19 1.552(2) 3_665
C19 C18 1.552(2) 3_665
C19 H19 1.0000 .
C19 C20 1.507(2) .
C20 C21 1.395(3) .
C20 C25 1.392(2) .
C21 H21 0.9500 .
C21 C22 1.388(2) .
C22 H22 0.9500 .
C22 C23 1.391(3) .
C23 H23 0.9500 .
C23 C24 1.371(3) .
C24 H24 0.9500 .
C24 C25 1.387(3) .
C25 H25 0.9500 .
O7 C26 1.260(2) .
O8 C26 1.251(2) .
C26 C27 1.521(2) .
C27 H27 1.0000 .
C27 C28 1.551(2) 3_655
C27 C28 1.578(2) .
C28 C27 1.551(2) 3_655
C28 H28 1.0000 .
C28 C29 1.507(2) .
C29 C30 1.394(3) .
C29 C34 1.391(3) .
C30 H30 0.9500 .
C30 C31 1.394(3) .
C31 H31 0.9500 .
C31 C32 1.391(4) .
C32 H32 0.9500 .
C32 C33 1.378(4) .
C33 H33 0.9500 .
C33 C34 1.377(3) .
C34 H34 0.9500 .
N1S H1SA 0.94(3) .
N1S H1SB 1.03(2) .
N1S C2S 1.451(2) .
N2S H2SA 0.9100 .
N2S H2SB 0.9100 .
N2S H2SC 0.9100 .
N2S C1S 1.484(2) .
C1S H1SC 0.9900 .
C1S H1SD 0.9900 .
C1S C2S 1.521(2) .
C2S H2SD 0.9900 .
C2S H2SE 0.9900 .
N3S H3SA 0.9100 .
N3S H3SB 0.9100 .
N3S H3SC 0.9100 .
N3S C42 1.482(2) .
N4S H4SA 1.00(2) .
N4S H4SB 0.97(3) .
N4S C4S 1.457(2) .
C4S H4SC 0.9900 .
C4S H4SD 0.9900 .
C4S C42 1.519(2) .
C42 H42A 0.9900 .
C42 H42B 0.9900 .
N9 H9A 0.9100 .
N9 H9B 0.9100 .
N9 H9C 0.9100 .
N9 C5S 1.481(2) .
N44 H44A 1.06(2) .
N44 H44B 1.06(2) .
N44 C6S 1.432(3) .
C5S H5SD 0.9900 .
C5S H5SE 0.9900 .
C5S C6S 1.525(3) .
C6S H6SE 0.9900 .
C6S H6SF 0.9900 .
N6SA H6SA 0.98(4) .
N6SA H6SB 1.00(4) .
N6SA C8SA 1.446(5) .
C8SA H8SA 0.9900 .
C8SA H8SB 0.9900 .
C8SA C7S 1.539(4) .
C7S H7SA 0.9900 .
C7S H7SB 0.9900 .
C7S H7SC 0.9900 .
C7S H7SD 0.9900 .
C7S N5S 1.485(2) .
C7S C8SB 1.569(5) .
N5S H5SA 0.9100 .
N5S H5SB 0.9100 .
N5S H5SC 0.9100 .
N6SB H6SC 1.06(6) .
N6SB H6SD 1.10(6) .
N6SB C8SB 1.439(7) .
C8SB H8SC 0.9900 .
C8SB H8SD 0.9900 .
O2S H2SF 0.83(3) .
O2S H2SG 0.80(3) .
O1S H1SE 0.81(3) .
O1S H1SF 0.81(3) .

loop_
_geom_torsion_atom_site_label_1
_geom_torsion_atom_site_label_2
_geom_torsion_atom_site_label_3
_geom_torsion_atom_site_label_4
_geom_torsion
_geom_torsion_site_symmetry_1
_geom_torsion_site_symmetry_4
O1 C1 C4 C2 -74.83(18) . .
O1 C1 C4 C3 179.49(14) . .
O2 C1 C4 C2 104.09(17) . .
O2 C1 C4 C3 -1.6(2) . .
C2 C11 C12 C13 -178.82(16) . .
C2 C11 C16 C15 179.18(16) . .
C2 C17 C36 O3 14.7(2) . .
C2 C17 C36 O4 -167.52(14) . .
C3 C5 C6 C7 178.77(16) . .
C3 C5 C10 C9 -178.34(16) . .
C3 C17 C36 O3 -89.85(18) . .
C3 C17 C36 O4 87.90(18) . .
C4 C2 C11 C12 -65.5(2) . .
C4 C2 C11 C16 114.58(17) . .
C4 C2 C17 C3 1.89(10) . .
C4 C2 C17 C36 -116.52(15) . .
C4 C3 C5 C6 -36.0(2) . .
C4 C3 C5 C10 143.86(16) . .
C4 C3 C17 C2 -1.92(11) . .
C4 C3 C17 C36 119.68(14) . .
C5 C3 C4 C1 -115.13(16) . .
C5 C3 C4 C2 125.19(15) . .
C5 C3 C17 C2 -124.13(15) . .
C5 C3 C17 C36 -2.5(2) . .
C5 C6 C7 C8 -0.2(3) . .
C6 C5 C10 C9 1.5(3) . .
C6 C7 C8 C9 1.2(3) . .
C7 C8 C9 C10 -0.8(3) . .
C8 C9 C10 C5 -0.6(3) . .
C10 C5 C6 C7 -1.1(3) . .
C11 C2 C4 C1 -4.4(2) . .
C11 C2 C4 C3 117.90(15) . .
C11 C2 C17 C3 -119.88(15) . .
C11 C2 C17 C36 121.70(16) . .
C11 C12 C13 C14 -0.6(3) . .
C12 C11 C16 C15 -0.8(3) . .
C12 C13 C14 C15 -0.3(3) . .
C13 C14 C15 C16 0.7(3) . .
C14 C15 C16 C11 -0.1(3) . .
C16 C11 C12 C13 1.1(3) . .
C17 C2 C4 C1 -124.20(14) . .
C17 C2 C4 C3 -1.93(11) . .
C17 C2 C11 C12 39.5(2) . .
C17 C2 C11 C16 -140.49(16) . .
C17 C3 C4 C1 121.58(14) . .
C17 C3 C4 C2 1.90(10) . .
C17 C3 C5 C6 70.7(2) . .
C17 C3 C5 C10 -109.41(18) . .
O5 C3S C18 C19 76.52(18) . .
O5 C3S C18 C19 -177.65(14) . 3_665
O6 C3S C18 C19 -102.10(18) . .
O6 C3S C18 C19 3.7(2) . 3_665
C3S C18 C19 C18 122.37(16) . 3_665
C3S C18 C19 C20 1.7(2) . .
C18 C19 C20 C21 66.6(2) . .
C18 C19 C20 C21 -38.6(2) 3_665 .
C18 C19 C20 C25 -112.38(17) . .
C18 C19 C20 C25 142.43(16) 3_665 .
C19 C18 C19 C18 0.001(1) 3_665 3_665
C19 C18 C19 C20 -120.68(17) 3_665 .
C19 C20 C21 C22 -179.76(15) . .
C19 C20 C25 C24 179.80(16) . .
C20 C21 C22 C23 0.4(3) . .
C21 C20 C25 C24 0.8(3) . .
C21 C22 C23 C24 0.0(3) . .
C22 C23 C24 C25 0.0(3) . .
C23 C24 C25 C20 -0.4(3) . .
C25 C20 C21 C22 -0.8(3) . .
O7 C26 C27 C28 -168.55(14) . 3_655
O7 C26 C27 C28 86.47(18) . .
O8 C26 C27 C28 13.6(2) . 3_655
O8 C26 C27 C28 -91.42(18) . .
C26 C27 C28 C27 121.89(16) . 3_655
C26 C27 C28 C29 0.9(2) . .
C27 C28 C29 C30 -37.9(2) 3_655 .
C27 C28 C29 C30 68.3(2) . .
C27 C28 C29 C34 141.06(17) 3_655 .
C27 C28 C29 C34 -112.68(19) . .
C28 C27 C28 C27 0.002(0) 3_655 3_655
C28 C27 C28 C29 -120.97(17) 3_655 .
C28 C29 C30 C31 177.48(16) . .
C28 C29 C34 C33 -177.39(17) . .
C29 C30 C31 C32 0.4(3) . .
C30 C29 C34 C33 1.7(3) . .
C30 C31 C32 C33 0.8(3) . .
C31 C32 C33 C34 -0.7(3) . .
C32 C33 C34 C29 -0.6(3) . .
C34 C29 C30 C31 -1.5(3) . .
N2S C1S C2S N1S -69.66(19) . .
N4S C4S C42 N3S 69.89(19) . .
N9 C5S C6S N44 -67.6(2) . .
N6SA C8SA C7S N5S 72.0(3) . .
N6SA C8SA C7S C8SB -24.5(4) . .
C8SA C7S C8SB N6SB 36.5(4) . .
N5S C7S C8SB N6SB -58.7(4) . .
